data_1509137
loop_
_publ_author_name
'Schreiner, Peter R.'
'Chernish, Lesya V.'
'Gunchenko, Pavel A.'
'Tikhonchuk, Evgeniya Yu.'
'Hausmann, Heike'
'Serafin, Michael'
'Schlecht, Sabine'
'Dahl, Jeremy E. P.'
'Carlson, Robert M. K.'
'Fokin, Andrey A.'

_publ_section_title
;
 Overcoming lability of extremely long alkane carbon-carbon bonds through
 dispersion forces.
;
_journal_issue 7364
_journal_name_full Nature
_journal_page_first 308
_journal_page_last 311
_journal_paper_doi 10.1038/nature10367
_journal_volume 477
_journal_year 2011
_chemical_formula_sum 'C32 H42'
_space_group_IT_number 2
_symmetry_cell_setting triclinic
_symmetry_Int_Tables_number 2
_symmetry_space_group_name_Hall '-P 1'
_symmetry_space_group_name_H-M 'P -1'
_cell_angle_alpha 111.818(15)
_cell_angle_beta 91.430(17)
_cell_angle_gamma 95.982(17)
_cell_formula_units_Z 2
_cell_length_a 7.7202(11)
_cell_length_b 11.3237(16)
_cell_length_c 13.3783(18)
_cell_volume 1077.29
_cod_data_source_file nature10367-s1.pdf.cif
_cod_data_source_block shre161p
_cod_database_code 1509137

loop_
_symmetry_equiv_pos_site_id
_symmetry_equiv_pos_as_xyz
1 x,y,z
2 -x,-y,-z

loop_
_atom_site_label
_atom_site_type_symbol
_atom_site_fract_x
_atom_site_fract_y
_atom_site_fract_z
C1 C 0.2653(3) 0.8190(2) 0.7299(2)
C2 C 0.3525(3) 0.7759(2) 0.6188(2)
C3 C 0.2548(3) 0.7019(2) 0.7815(2)
C4 C 0.3976(3) 0.8880(3) 0.5805(2)
C5 C 0.0850(3) 0.7066(2) 0.8418(2)
C6 C 0.0880(3) 0.8685(2) 0.7039(2)
C7 C 0.4138(3) 0.7224(2) 0.8643(2)
C8 C -0.0134(3) 0.9354(2) 0.8021(2)
C9 C 0.4162(3) 1.0473(2) 0.7660(2)
C10 C 0.5771(3) 0.5561(2) 0.7326(2)
C11 C 0.3727(3) 0.9431(2) 0.8137(2)
C12 C 0.1361(3) 0.9782(2) 0.6589(2)
C13 C -0.0268(3) 0.7616(2) 0.6129(2)
C14 C 0.3841(3) 0.6319(3) 0.9273(2)
C15 C 0.2240(3) 0.4662(2) 0.7660(2)
C16 C 0.2749(3) 1.0031(2) 0.9151(2)
C17 C 0.2273(3) 0.9320(3) 0.5541(2)
C18 C 0.2540(3) 0.5579(2) 0.7037(2)
C19 C 0.2463(3) 1.0939(2) 0.7427(2)
C20 C 0.3774(3) 0.4926(3) 0.8503(2)
C21 C 0.0626(3) 0.6162(3) 0.9028(2)
C22 C 0.5854(3) 0.6960(2) 0.8088(2)
C23 C 0.5490(3) 0.4690(3) 0.7959(3)
C24 C 0.4251(3) 0.5232(2) 0.6474(2)
C25 C 0.0661(4) 0.7177(3) 0.5073(2)
C26 C 0.0552(3) 0.4800(3) 0.8229(3)
C27 C 0.1034(3) 1.0461(2) 0.8879(3)
C28 C 0.2160(4) 0.6508(3) 0.9863(3)
C29 C 0.5127(3) 0.9974(3) 0.6654(3)
C30 C 0.1498(4) 1.1507(2) 0.8436(3)
C31 C 0.2377(4) 0.6713(3) 0.5255(2)
C32 C 0.1072(4) 0.8277(3) 0.4684(3)
H1 H 0.488(3) 0.923(2) 0.835(2)
H2 H 0.688(4) 0.547(3) 0.700(2)
H3 H -0.040(3) 0.632(2) 0.938(2)
H4 H -0.040(4) 0.459(3) 0.770(3)
H5 H 0.621(4) 0.970(3) 0.677(3)
H6 H 0.212(4) 0.590(3) 0.536(2)
H7 H 0.276(4) 1.158(3) 0.713(3)
H8 H 0.493(4) 1.115(3) 0.820(3)
H9 H 0.614(4) 0.754(3) 0.771(3)
H10 H 0.349(4) 1.079(3) 0.964(3)
H11 H 0.642(4) 0.494(3) 0.853(3)
H12 H 0.545(4) 0.376(3) 0.751(3)
H13 H 0.027(4) 1.004(3) 0.647(3)
H14 H -0.110(3) 0.977(3) 0.779(2)
H15 H 0.039(4) 1.184(3) 0.827(3)
H16 H 0.209(4) 0.597(3) 1.025(3)
H17 H 0.255(4) 0.948(3) 0.956(3)
H18 H 0.432(4) 0.816(3) 0.920(3)
H19 H 0.219(4) 0.748(3) 1.041(3)
H20 H 0.550(4) 1.071(3) 0.645(3)
H21 H 0.463(3) 0.747(2) 0.625(2)
H22 H 0.683(4) 0.716(3) 0.864(3)
H23 H 0.150(4) 0.531(3) 0.647(3)
H24 H 0.484(4) 0.656(3) 0.980(3)
H25 H 0.163(4) 0.795(3) 0.397(3)
H26 H -0.001(4) 0.859(3) 0.457(3)
H27 H -0.060(4) 0.684(3) 0.628(2)
H28 H 0.455(4) 0.856(3) 0.520(3)
H29 H 0.043(4) 0.416(3) 0.855(3)
H30 H -0.018(4) 0.683(3) 0.791(2)
H31 H -0.007(4) 0.647(3) 0.452(3)
H32 H 0.221(4) 1.223(3) 0.897(3)
H33 H 0.083(3) 0.796(3) 0.896(3)
H34 H 0.401(4) 0.428(3) 0.605(3)
H35 H 0.454(4) 0.568(3) 0.598(3)
H36 H -0.073(3) 0.881(3) 0.836(2)
H37 H 0.039(4) 1.077(3) 0.951(3)
H38 H 0.257(4) 1.005(3) 0.533(3)
H39 H 0.218(3) 0.374(3) 0.710(2)
H40 H 0.298(4) 0.659(3) 0.464(3)
H41 H -0.132(4) 0.791(3) 0.601(3)
H42 H 0.354(4) 0.437(3) 0.891(3)
